data_4112768
loop_
_publ_author_name
'Hiroki Oshio'
'Norihisa Hoshino'
'Tasuku Ito'
'Motohiro Nakano'

_publ_section_title
;
 Single-Molecule Magnets of Ferrous Cubes: Structurally Controlled
 Magnetic Anisotropy
;
_journal_name_full 'Journal of the American Chemical Society'
_journal_page_first 8805
_journal_page_last 8812
_journal_paper_doi 10.1021/ja0487933
_journal_volume 126
_journal_year 2004
_chemical_formula_sum 'C40 H52 Fe4 N4 O12'
_chemical_formula_weight 1004.26
_chemical_name_systematic
; 
 [Fe4(sae)4(MeOH)4]  
;
_space_group_IT_number 2
_symmetry_cell_setting triclinic
_symmetry_space_group_name_Hall '-P 1'
_symmetry_space_group_name_H-M 'P -1'
_atom_sites_solution_hydrogens geom
_atom_sites_solution_primary direct
_atom_sites_solution_secondary difmap
_audit_creation_method SHELXL-97
_cell_angle_alpha 66.5380(10)
_cell_angle_beta 74.9730(10)
_cell_angle_gamma 71.1050(10)
_cell_formula_units_Z 2
_cell_length_a 13.3625(7)
_cell_length_b 13.7572(7)
_cell_length_c 14.2004(7)
_cell_measurement_temperature 293(2)
_cell_volume 2239.9(2)
_computing_cell_refinement 'Bruker SMART'
_computing_data_collection 'Bruker SMART'
_computing_data_reduction 'Bruker SHELXTL'
_computing_molecular_graphics 'Bruker SHELXTL'
_computing_publication_material 'Bruker SHELXTL'
_computing_structure_refinement 'SHELXL-97 (Sheldrick, 1997)'
_computing_structure_solution 'SHELXS-97 (Sheldrick, 1990)'
_diffrn_ambient_temperature 293(2)
_diffrn_measured_fraction_theta_full 0.984
_diffrn_measured_fraction_theta_max 0.984
_diffrn_measurement_device_type 'CCD area detector'
_diffrn_measurement_method 'phi and omega scans'
_diffrn_radiation_monochromator graphite
_diffrn_radiation_source 'fine-focus sealed tube'
_diffrn_radiation_type MoK\a
_diffrn_radiation_wavelength 0.71073
_diffrn_reflns_av_R_equivalents 0.0189
_diffrn_reflns_av_sigmaI/netI 0.0299
_diffrn_reflns_limit_h_max 16
_diffrn_reflns_limit_h_min -16
_diffrn_reflns_limit_k_max 16
_diffrn_reflns_limit_k_min -16
_diffrn_reflns_limit_l_max 17
_diffrn_reflns_limit_l_min -17
_diffrn_reflns_number 18347
_diffrn_reflns_theta_full 26.04
_diffrn_reflns_theta_max 26.04
_diffrn_reflns_theta_min 1.58
_exptl_absorpt_coefficient_mu 1.332
_exptl_absorpt_correction_T_max 0.872
_exptl_absorpt_correction_T_min 1.000
_exptl_absorpt_correction_type empirical
_exptl_absorpt_process_details SADABS
_exptl_crystal_density_diffrn 1.489
_exptl_crystal_F_000 1040
_refine_diff_density_max 0.662
_refine_diff_density_min -0.421
_refine_diff_density_rms 0.062
_refine_ls_extinction_method none
_refine_ls_goodness_of_fit_ref 1.022
_refine_ls_hydrogen_treatment mixed
_refine_ls_matrix_type full
_refine_ls_number_parameters 541
_refine_ls_number_reflns 8707
_refine_ls_number_restraints 0
_refine_ls_restrained_S_all 1.022
_refine_ls_R_factor_all 0.0477
_refine_ls_R_factor_gt 0.0338
_refine_ls_shift/su_max 0.021
_refine_ls_shift/su_mean 0.001
_refine_ls_structure_factor_coef Fsqd
_refine_ls_weighting_details 'calc w=1/[\s^2^(Fo^2^)+(0.0570P)^2^+0.2617P] where P=(Fo^2^+2Fc^2^)/3'
_refine_ls_weighting_scheme calc
_refine_ls_wR_factor_gt 0.0898
_refine_ls_wR_factor_ref 0.0959
_reflns_number_gt 6852
_reflns_number_total 8707
_reflns_threshold_expression >2sigma(I)
_cod_data_source_file ja0487933si20040302_072143.cif
_cod_data_source_block '[Fe4(sae)4(MeOH)4]'
_cod_database_code 4112768

loop_
_symmetry_equiv_pos_as_xyz
'x, y, z'
'-x, -y, -z'

loop_
_atom_site_label
_atom_site_type_symbol
_atom_site_fract_x
_atom_site_fract_y
_atom_site_fract_z
_atom_site_U_iso_or_equiv
_atom_site_adp_type
_atom_site_occupancy
_atom_site_symmetry_multiplicity
_atom_site_calc_flag
_atom_site_refinement_flags
Fe1 Fe 0.24218(3) 0.39112(3) 0.22459(3) 0.03009(10) Uani 1 1 d .
Fe2 Fe 0.17909(3) 0.27426(3) 0.46444(3) 0.03153(10) Uani 1 1 d .
Fe3 Fe 0.23366(3) 0.14594(3) 0.28892(3) 0.03338(10) Uani 1 1 d .
Fe4 Fe 0.01144(3) 0.31141(3) 0.32411(3) 0.03391(10) Uani 1 1 d .
O1 O 0.29584(14) 0.49985(14) 0.24268(13) 0.0373(4) Uani 1 1 d .
O2 O 0.15544(13) 0.30321(13) 0.19985(12) 0.0303(4) Uani 1 1 d .
O3 O 0.07570(14) 0.25602(15) 0.59461(13) 0.0389(4) Uani 1 1 d .
O4 O 0.29765(13) 0.24641(13) 0.34138(13) 0.0309(4) Uani 1 1 d .
O5 O 0.36705(15) 0.10138(15) 0.20009(15) 0.0460(5) Uani 1 1 d .
O6 O 0.11632(13) 0.17546(14) 0.40977(13) 0.0341(4) Uani 1 1 d .
O7 O -0.07491(15) 0.25275(16) 0.27539(15) 0.0460(5) Uani 1 1 d .
O8 O 0.09612(13) 0.40023(13) 0.34881(13) 0.0310(4) Uani 1 1 d .
O9 O 0.39307(15) 0.31530(16) 0.13168(14) 0.0443(5) Uani 1 1 d .
O10 O 0.24463(16) 0.41383(16) 0.45311(15) 0.0464(5) Uani 1 1 d .
O11 O 0.11286(19) 0.09998(19) 0.2356(2) 0.0667(7) Uani 1 1 d .
O12 O -0.08490(17) 0.2931(3) 0.49099(17) 0.0825(9) Uani 1 1 d .
N1 N 0.18392(16) 0.50718(17) 0.09318(15) 0.0307(4) Uani 1 1 d .
N2 N 0.29614(16) 0.15714(17) 0.54796(16) 0.0344(5) Uani 1 1 d .
N3 N 0.26787(19) -0.00689(18) 0.40244(18) 0.0425(5) Uani 1 1 d .
N4 N -0.08836(17) 0.46500(19) 0.27030(17) 0.0384(5) Uani 1 1 d .
C1 C 0.29743(19) 0.6015(2) 0.17998(19) 0.0302(5) Uani 1 1 d .
C2 C 0.3443(2) 0.6620(2) 0.2082(2) 0.0362(6) Uani 1 1 d .
H2 H 0.3746 0.6291 0.2689 0.043 Uiso 1 1 calc R
C3 C 0.3464(2) 0.7689(2) 0.1481(2) 0.0406(6) Uani 1 1 d .
H3 H 0.3769 0.8072 0.1695 0.049 Uiso 1 1 calc R
C4 C 0.3037(2) 0.8194(2) 0.0565(2) 0.0411(6) Uani 1 1 d .
H4 H 0.3050 0.8914 0.0161 0.049 Uiso 1 1 calc R
C5 C 0.2594(2) 0.7615(2) 0.0259(2) 0.0367(6) Uani 1 1 d .
H5 H 0.2320 0.7951 -0.0365 0.044 Uiso 1 1 calc R
C6 C 0.25391(18) 0.6532(2) 0.08563(18) 0.0299(5) Uani 1 1 d .
C7 C 0.19965(19) 0.6036(2) 0.04666(19) 0.0325(5) Uani 1 1 d .
H7 H 0.1746 0.6448 -0.0165 0.039 Uiso 1 1 calc R
C8 C 0.1198(2) 0.4684(2) 0.0520(2) 0.0374(6) Uani 1 1 d .
H8A H 0.1336 0.4957 -0.0233 0.045 Uiso 1 1 calc R
H8B H 0.0443 0.4959 0.0737 0.045 Uiso 1 1 calc R
C9 C 0.1488(2) 0.3440(2) 0.09193(19) 0.0368(6) Uani 1 1 d .
H9A H 0.0949 0.3184 0.0804 0.044 Uiso 1 1 calc R
H9B H 0.2169 0.3169 0.0543 0.044 Uiso 1 1 calc R
C10 C 0.0905(2) 0.1951(2) 0.69090(19) 0.0335(6) Uani 1 1 d .
C11 C 0.0033(2) 0.1989(2) 0.7709(2) 0.0413(6) Uani 1 1 d .
H11 H -0.0634 0.2433 0.7544 0.050 Uiso 1 1 calc R
C12 C 0.0143(3) 0.1387(3) 0.8732(2) 0.0522(8) Uani 1 1 d .
H12 H -0.0445 0.1448 0.9246 0.063 Uiso 1 1 calc R
C13 C 0.1114(3) 0.0693(3) 0.9010(2) 0.0606(9) Uani 1 1 d .
H13 H 0.1180 0.0278 0.9702 0.073 Uiso 1 1 calc R
C14 C 0.1977(2) 0.0628(3) 0.8244(2) 0.0535(8) Uani 1 1 d .
H14 H 0.2630 0.0159 0.8428 0.064 Uiso 1 1 calc R
C15 C 0.1906(2) 0.1246(2) 0.7192(2) 0.0382(6) Uani 1 1 d .
C16 C 0.2876(2) 0.1090(2) 0.6471(2) 0.0385(6) Uani 1 1 d .
H16 H 0.3486 0.0604 0.6743 0.046 Uiso 1 1 calc R
C17 C 0.3960(2) 0.1254(2) 0.4821(2) 0.0400(6) Uani 1 1 d .
H17A H 0.4016 0.0549 0.4785 0.048 Uiso 1 1 calc R
H17B H 0.4564 0.1186 0.5122 0.048 Uiso 1 1 calc R
C18 C 0.3991(2) 0.2105(2) 0.3731(2) 0.0385(6) Uani 1 1 d .
H18A H 0.4196 0.2723 0.3725 0.046 Uiso 1 1 calc R
H18B H 0.4520 0.1790 0.3251 0.046 Uiso 1 1 calc R
C19 C 0.4314(2) 0.0028(2) 0.2111(2) 0.0436(7) Uani 1 1 d .
C20 C 0.5113(2) -0.0115(3) 0.1279(3) 0.0563(8) Uani 1 1 d .
H20 H 0.5174 0.0481 0.0672 0.068 Uiso 1 1 calc R
C21 C 0.5812(3) -0.1125(4) 0.1345(4) 0.0732(11) Uani 1 1 d .
H21 H 0.6332 -0.1203 0.0783 0.088 Uiso 1 1 calc R
C22 C 0.5742(3) -0.2023(3) 0.2246(4) 0.0754(12) Uani 1 1 d .
H22 H 0.6223 -0.2698 0.2293 0.090 Uiso 1 1 calc R
C23 C 0.4968(3) -0.1911(3) 0.3055(3) 0.0610(9) Uani 1 1 d .
H23 H 0.4922 -0.2520 0.3652 0.073 Uiso 1 1 calc R
C24 C 0.4235(2) -0.0910(2) 0.3027(3) 0.0462(7) Uani 1 1 d .
C25 C 0.3430(2) -0.0898(2) 0.3934(2) 0.0469(7) Uani 1 1 d .
H25 H 0.3464 -0.1548 0.4498 0.056 Uiso 1 1 calc R
C26 C 0.1919(3) -0.0138(2) 0.4992(2) 0.0513(8) Uani 1 1 d .
H26A H 0.2235 -0.0056 0.5490 0.062 Uiso 1 1 calc R
H26B H 0.1756 -0.0847 0.5289 0.062 Uiso 1 1 calc R
C27 C 0.0912(2) 0.0750(2) 0.4765(2) 0.0452(7) Uani 1 1 d .
H27A H 0.0490 0.0552 0.4438 0.054 Uiso 1 1 calc R
H27B H 0.0489 0.0832 0.5409 0.054 Uiso 1 1 calc R
C28 C -0.1738(2) 0.2952(3) 0.2568(2) 0.0449(7) Uani 1 1 d .
C29 C -0.2294(3) 0.2285(3) 0.2464(2) 0.0541(8) Uani 1 1 d .
H29 H -0.1944 0.1565 0.2516 0.065 Uiso 1 1 calc R
C30 C -0.3338(3) 0.2685(4) 0.2288(2) 0.0660(11) Uani 1 1 d .
H30 H -0.3683 0.2229 0.2227 0.079 Uiso 1 1 calc R
C31 C -0.3887(3) 0.3752(4) 0.2201(3) 0.0716(11) Uani 1 1 d .
H31 H -0.4598 0.4008 0.2096 0.086 Uiso 1 1 calc R
C32 C -0.3369(2) 0.4430(3) 0.2271(2) 0.0609(9) Uani 1 1 d .
H32 H -0.3735 0.5152 0.2196 0.073 Uiso 1 1 calc R
C33 C -0.2297(2) 0.4060(3) 0.2454(2) 0.0456(7) Uani 1 1 d .
C34 C -0.1825(2) 0.4852(3) 0.2506(2) 0.0447(7) Uani 1 1 d .
H34 H -0.2245 0.5564 0.2387 0.054 Uiso 1 1 calc R
C35 C -0.0477(2) 0.5504(2) 0.2744(2) 0.0440(7) Uani 1 1 d .
H35A H -0.1071 0.6074 0.2902 0.053 Uiso 1 1 calc R
H35B H -0.0078 0.5830 0.2075 0.053 Uiso 1 1 calc R
C36 C 0.0245(2) 0.4997(2) 0.3577(2) 0.0407(6) Uani 1 1 d .
H36A H 0.0649 0.5503 0.3500 0.049 Uiso 1 1 calc R
H36B H -0.0187 0.4852 0.4259 0.049 Uiso 1 1 calc R
C37 C 0.4379(3) 0.3659(3) 0.0253(2) 0.0624(9) Uani 1 1 d .
C38 C 0.3209(4) 0.4067(3) 0.5116(3) 0.0778(12) Uani 1 1 d .
C39 C 0.1120(5) 0.0071(4) 0.2204(5) 0.117(2) Uani 1 1 d .
C40 C -0.1841(3) 0.2966(4) 0.5364(3) 0.0904(15) Uani 1 1 d .

loop_
_atom_site_aniso_label
_atom_site_aniso_U_11
_atom_site_aniso_U_22
_atom_site_aniso_U_33
_atom_site_aniso_U_23
_atom_site_aniso_U_13
_atom_site_aniso_U_12
Fe1 0.03225(19) 0.02894(19) 0.02977(19) -0.00537(15) -0.00651(14) -0.01304(15)
Fe2 0.03089(19) 0.0340(2) 0.02792(19) -0.00776(15) -0.00523(14) -0.00878(15)
Fe3 0.0344(2) 0.02818(19) 0.0353(2) -0.00927(16) -0.00113(15) -0.01022(15)
Fe4 0.02765(19) 0.0412(2) 0.0381(2) -0.01651(17) -0.00497(15) -0.01161(16)
O1 0.0464(11) 0.0340(10) 0.0345(10) -0.0022(8) -0.0143(8) -0.0196(8)
O2 0.0329(9) 0.0302(9) 0.0293(9) -0.0085(7) -0.0043(7) -0.0123(7)
O3 0.0347(10) 0.0442(11) 0.0308(10) -0.0104(8) -0.0056(7) -0.0036(8)
O4 0.0267(8) 0.0320(9) 0.0310(9) -0.0059(7) -0.0043(7) -0.0099(7)
O5 0.0461(11) 0.0350(10) 0.0489(12) -0.0155(9) 0.0039(9) -0.0073(9)
O6 0.0342(9) 0.0344(9) 0.0348(9) -0.0092(8) 0.0008(7) -0.0179(8)
O7 0.0431(11) 0.0521(12) 0.0524(12) -0.0177(10) -0.0119(9) -0.0208(9)
O8 0.0303(9) 0.0316(9) 0.0332(9) -0.0121(7) -0.0079(7) -0.0070(7)
O9 0.0408(11) 0.0467(11) 0.0355(10) -0.0086(9) 0.0062(8) -0.0146(9)
O10 0.0566(12) 0.0465(12) 0.0451(11) -0.0145(9) -0.0200(9) -0.0160(10)
O11 0.0708(15) 0.0582(14) 0.0963(19) -0.0423(14) -0.0196(14) -0.0231(12)
O12 0.0384(12) 0.166(3) 0.0427(13) -0.0356(16) 0.0047(10) -0.0340(15)
N1 0.0309(11) 0.0355(12) 0.0294(11) -0.0101(9) -0.0066(8) -0.0127(9)
N2 0.0293(11) 0.0356(12) 0.0358(12) -0.0102(10) -0.0045(9) -0.0079(9)
N3 0.0528(14) 0.0299(12) 0.0442(13) -0.0061(10) -0.0103(11) -0.0158(11)
N4 0.0329(12) 0.0451(13) 0.0408(13) -0.0191(11) -0.0079(10) -0.0070(10)
C1 0.0272(12) 0.0331(13) 0.0319(13) -0.0105(11) -0.0018(10) -0.0123(10)
C2 0.0361(14) 0.0398(15) 0.0352(14) -0.0111(12) -0.0066(11) -0.0141(12)
C3 0.0425(15) 0.0387(15) 0.0495(16) -0.0187(13) -0.0046(12) -0.0188(12)
C4 0.0445(16) 0.0314(14) 0.0468(16) -0.0080(12) -0.0045(13) -0.0174(12)
C5 0.0355(14) 0.0350(14) 0.0347(14) -0.0046(11) -0.0057(11) -0.0114(11)
C6 0.0270(12) 0.0312(13) 0.0309(13) -0.0098(10) -0.0010(10) -0.0102(10)
C7 0.0334(13) 0.0356(14) 0.0269(12) -0.0061(11) -0.0078(10) -0.0097(11)
C8 0.0428(15) 0.0445(15) 0.0300(13) -0.0091(12) -0.0093(11) -0.0191(12)
C9 0.0399(14) 0.0450(16) 0.0314(13) -0.0143(12) -0.0042(11) -0.0176(12)
C10 0.0379(14) 0.0345(14) 0.0314(13) -0.0101(11) -0.0051(11) -0.0147(11)
C11 0.0375(15) 0.0417(15) 0.0405(15) -0.0124(13) 0.0002(12) -0.0112(12)
C12 0.0515(18) 0.0574(19) 0.0381(16) -0.0095(14) 0.0056(13) -0.0198(15)
C13 0.057(2) 0.076(2) 0.0312(16) -0.0005(15) -0.0035(14) -0.0197(18)
C14 0.0455(17) 0.061(2) 0.0386(16) -0.0010(14) -0.0109(13) -0.0110(15)
C15 0.0388(15) 0.0405(15) 0.0328(14) -0.0057(12) -0.0062(11) -0.0149(12)
C16 0.0349(14) 0.0382(15) 0.0377(15) -0.0049(12) -0.0112(11) -0.0087(11)
C17 0.0307(13) 0.0430(15) 0.0413(15) -0.0116(13) -0.0083(11) -0.0042(11)
C18 0.0269(13) 0.0439(15) 0.0414(15) -0.0100(12) -0.0041(11) -0.0113(11)
C19 0.0354(15) 0.0429(16) 0.0613(19) -0.0272(15) -0.0094(13) -0.0077(12)
C20 0.0431(17) 0.060(2) 0.074(2) -0.0390(18) -0.0008(16) -0.0106(15)
C21 0.0389(18) 0.087(3) 0.112(3) -0.068(3) -0.0058(19) 0.0003(18)
C22 0.054(2) 0.059(2) 0.127(4) -0.055(3) -0.040(2) 0.0165(18)
C23 0.055(2) 0.0487(19) 0.089(3) -0.0303(19) -0.0385(19) 0.0045(15)
C24 0.0444(16) 0.0371(15) 0.067(2) -0.0226(15) -0.0275(15) -0.0017(12)
C25 0.0579(19) 0.0341(15) 0.0524(18) -0.0063(13) -0.0229(15) -0.0158(14)
C26 0.072(2) 0.0386(16) 0.0419(17) -0.0039(13) -0.0021(15) -0.0301(16)
C27 0.0510(17) 0.0439(16) 0.0413(16) -0.0085(13) 0.0038(13) -0.0288(14)
C28 0.0432(16) 0.068(2) 0.0289(14) -0.0073(13) -0.0060(12) -0.0320(15)
C29 0.061(2) 0.073(2) 0.0362(16) -0.0048(15) -0.0094(14) -0.0426(18)
C30 0.060(2) 0.103(3) 0.0463(19) -0.0082(19) -0.0090(16) -0.057(2)
C31 0.0407(19) 0.116(4) 0.060(2) -0.014(2) -0.0137(16) -0.037(2)
C32 0.0378(17) 0.086(3) 0.0495(19) -0.0078(17) -0.0120(14) -0.0195(17)
C33 0.0371(15) 0.069(2) 0.0321(14) -0.0102(14) -0.0067(12) -0.0233(15)
C34 0.0350(15) 0.0553(18) 0.0393(15) -0.0142(14) -0.0096(12) -0.0050(13)
C35 0.0429(16) 0.0394(15) 0.0541(17) -0.0230(14) -0.0130(13) -0.0025(12)
C36 0.0401(15) 0.0418(16) 0.0455(16) -0.0236(13) -0.0109(12) -0.0026(12)
C37 0.0494(19) 0.070(2) 0.0432(18) -0.0038(16) 0.0121(14) -0.0190(17)
C38 0.111(3) 0.074(3) 0.069(2) -0.009(2) -0.054(2) -0.039(2)
C39 0.132(4) 0.102(4) 0.172(5) -0.095(4) -0.047(4) -0.018(3)
C40 0.041(2) 0.159(5) 0.061(2) -0.032(3) 0.0063(17) -0.030(2)

loop_
_atom_type_symbol
_atom_type_description
_atom_type_scat_dispersion_real
_atom_type_scat_dispersion_imag
_atom_type_scat_source
C C 0.0033 0.0016 'International Tables Vol C Tables 4.2.6.8 and 6.1.1.4'
H H 0.0000 0.0000 'International Tables Vol C Tables 4.2.6.8 and 6.1.1.4'
N N 0.0061 0.0033 'International Tables Vol C Tables 4.2.6.8 and 6.1.1.4'
O O 0.0106 0.0060 'International Tables Vol C Tables 4.2.6.8 and 6.1.1.4'
Fe Fe 0.3463 0.8444 'International Tables Vol C Tables 4.2.6.8 and 6.1.1.4'

loop_
_geom_angle_atom_site_label_1
_geom_angle_atom_site_label_2
_geom_angle_atom_site_label_3
_geom_angle
O1 Fe1 N1 90.04(7)
O1 Fe1 O4 103.82(7)
N1 Fe1 O4 165.33(7)
O1 Fe1 O2 167.68(7)
N1 Fe1 O2 81.45(7)
O4 Fe1 O2 85.56(6)
O1 Fe1 O8 95.28(7)
N1 Fe1 O8 102.33(7)
O4 Fe1 O8 81.45(6)
O2 Fe1 O8 78.01(6)
O1 Fe1 O9 99.17(7)
N1 Fe1 O9 92.93(7)
O4 Fe1 O9 80.29(7)
O2 Fe1 O9 90.19(7)
O8 Fe1 O9 158.95(6)
O3 Fe2 N2 89.30(8)
O3 Fe2 O8 105.82(7)
N2 Fe2 O8 164.50(7)
O3 Fe2 O4 164.18(7)
N2 Fe2 O4 80.43(7)
O8 Fe2 O4 85.45(6)
O3 Fe2 O6 93.93(7)
N2 Fe2 O6 102.55(8)
O8 Fe2 O6 80.21(6)
O4 Fe2 O6 76.80(6)
O3 Fe2 O10 102.90(8)
N2 Fe2 O10 92.25(8)
O8 Fe2 O10 81.23(7)
O4 Fe2 O10 89.58(7)
O6 Fe2 O10 157.73(7)
O5 Fe3 N3 89.66(9)
O5 Fe3 O6 166.35(8)
N3 Fe3 O6 80.69(8)
O5 Fe3 O2 106.24(7)
N3 Fe3 O2 163.53(8)
O6 Fe3 O2 84.30(7)
O5 Fe3 O4 95.75(7)
N3 Fe3 O4 102.11(8)
O6 Fe3 O4 77.06(6)
O2 Fe3 O4 80.93(6)
O5 Fe3 O11 101.46(9)
N3 Fe3 O11 91.93(9)
O6 Fe3 O11 88.58(8)
O2 Fe3 O11 80.92(8)
O4 Fe3 O11 157.83(7)
O7 Fe4 N4 89.26(8)
O7 Fe4 O6 105.62(8)
N4 Fe4 O6 162.83(8)
O7 Fe4 O8 168.56(8)
N4 Fe4 O8 81.57(8)
O6 Fe4 O8 84.55(6)
O7 Fe4 O2 97.57(7)
N4 Fe4 O2 106.40(8)
O6 Fe4 O2 80.55(6)
O8 Fe4 O2 78.66(6)
O7 Fe4 O12 98.56(9)
N4 Fe4 O12 88.72(10)
O6 Fe4 O12 80.74(8)
O8 Fe4 O12 88.11(8)
O2 Fe4 O12 157.98(7)
C1 O1 Fe1 129.18(15)
C9 O2 Fe1 107.87(13)
C9 O2 Fe3 127.86(15)
Fe1 O2 Fe3 97.60(7)
C9 O2 Fe4 123.55(15)
Fe1 O2 Fe4 101.79(7)
Fe3 O2 Fe4 93.06(6)
C10 O3 Fe2 130.03(16)
C18 O4 Fe1 126.14(14)
C18 O4 Fe2 109.15(15)
Fe1 O4 Fe2 97.86(7)
C18 O4 Fe3 123.20(15)
Fe1 O4 Fe3 93.28(6)
Fe2 O4 Fe3 102.53(6)
C19 O5 Fe3 129.17(18)
C27 O6 Fe4 125.35(16)
C27 O6 Fe3 108.27(16)
Fe4 O6 Fe3 99.17(7)
C27 O6 Fe2 122.65(16)
Fe4 O6 Fe2 93.84(7)
Fe3 O6 Fe2 103.61(7)
C28 O7 Fe4 128.18(19)
C36 O8 Fe4 108.84(14)
C36 O8 Fe2 126.25(15)
Fe4 O8 Fe2 98.67(7)
C36 O8 Fe1 124.27(16)
Fe4 O8 Fe1 101.54(7)
Fe2 O8 Fe1 92.37(6)
C37 O9 Fe1 127.05(18)
C38 O10 Fe2 126.78(19)
C39 O11 Fe3 133.8(3)
C40 O12 Fe4 137.5(2)
C7 N1 C8 120.5(2)
C7 N1 Fe1 127.00(16)
C8 N1 Fe1 112.50(15)
C16 N2 C17 119.6(2)
C16 N2 Fe2 127.14(18)
C17 N2 Fe2 113.16(16)
C25 N3 C26 121.1(2)
C25 N3 Fe3 126.6(2)
C26 N3 Fe3 112.28(18)
C34 N4 C35 121.6(2)
C34 N4 Fe4 125.4(2)
C35 N4 Fe4 112.14(16)
O1 C1 C2 118.6(2)
O1 C1 C6 123.7(2)
C2 C1 C6 117.7(2)
C3 C2 C1 121.8(2)
C2 C3 C4 120.4(2)
C5 C4 C3 119.0(2)
C4 C5 C6 122.3(2)
C5 C6 C1 118.7(2)
C5 C6 C7 116.5(2)
C1 C6 C7 124.8(2)
N1 C7 C6 124.8(2)
N1 C8 C9 109.6(2)
O2 C9 C8 110.0(2)
O3 C10 C11 119.0(2)
O3 C10 C15 123.6(2)
C11 C10 C15 117.5(2)
C12 C11 C10 121.6(3)
C11 C12 C13 121.1(3)
C14 C13 C12 118.7(3)
C13 C14 C15 122.1(3)
C14 C15 C10 119.0(2)
C14 C15 C16 116.1(2)
C10 C15 C16 124.9(2)
N2 C16 C15 124.9(2)
N2 C17 C18 110.4(2)
O4 C18 C17 110.0(2)
O5 C19 C20 118.3(3)
O5 C19 C24 123.8(3)
C20 C19 C24 117.8(3)
C21 C20 C19 121.2(4)
C20 C21 C22 120.4(4)
C23 C22 C21 119.5(3)
C22 C23 C24 122.4(4)
C23 C24 C19 118.6(3)
C23 C24 C25 117.2(3)
C19 C24 C25 124.1(3)
N3 C25 C24 125.5(3)
N3 C26 C27 109.4(2)
O6 C27 C26 110.2(2)
O7 C28 C29 118.9(3)
O7 C28 C33 123.6(2)
C29 C28 C33 117.4(3)
C30 C29 C28 121.2(4)
C29 C30 C31 121.3(3)
C32 C31 C30 119.2(3)
C31 C32 C33 121.7(4)
C32 C33 C28 119.0(3)
C32 C33 C34 117.1(3)
C28 C33 C34 123.9(2)
N4 C34 C33 125.5(3)
N4 C35 C36 109.2(2)
O8 C36 C35 109.8(2)

loop_
_geom_bond_atom_site_label_1
_geom_bond_atom_site_label_2
_geom_bond_distance
Fe1 O1 1.9784(17)
Fe1 N1 2.053(2)
Fe1 O4 2.0775(17)
Fe1 O2 2.0944(16)
Fe1 O8 2.2736(17)
Fe1 O9 2.2908(18)
Fe2 O3 1.9797(17)
Fe2 N2 2.063(2)
Fe2 O8 2.0886(17)
Fe2 O4 2.1012(17)
Fe2 O6 2.2517(17)
Fe2 O10 2.2913(19)
Fe3 O5 1.9714(19)
Fe3 N3 2.071(2)
Fe3 O6 2.0775(17)
Fe3 O2 2.1012(17)
Fe3 O4 2.2610(17)
Fe3 O11 2.293(2)
Fe4 O7 1.9807(18)
Fe4 N4 2.060(2)
Fe4 O6 2.0775(18)
Fe4 O8 2.0830(16)
Fe4 O2 2.2553(16)
Fe4 O12 2.343(2)
O1 C1 1.329(3)
O2 C9 1.423(3)
O3 C10 1.316(3)
O4 C18 1.411(3)
O5 C19 1.322(3)
O6 C27 1.419(3)
O7 C28 1.309(3)
O8 C36 1.425(3)
O9 C37 1.445(3)
O10 C38 1.431(4)
O11 C39 1.381(4)
O12 C40 1.310(4)
N1 C7 1.285(3)
N1 C8 1.471(3)
N2 C16 1.287(3)
N2 C17 1.465(3)
N3 C25 1.278(4)
N3 C26 1.470(4)
N4 C34 1.278(3)
N4 C35 1.470(3)
C1 C2 1.406(3)
C1 C6 1.420(3)
C2 C3 1.381(4)
C3 C4 1.382(4)
C4 C5 1.375(4)
C5 C6 1.405(3)
C6 C7 1.458(3)
C8 C9 1.521(4)
C10 C11 1.404(4)
C10 C15 1.422(4)
C11 C12 1.375(4)
C12 C13 1.383(5)
C13 C14 1.372(4)
C14 C15 1.406(4)
C15 C16 1.443(4)
C17 C18 1.524(4)
C19 C20 1.404(4)
C19 C24 1.431(4)
C20 C21 1.383(5)
C21 C22 1.387(6)
C22 C23 1.356(5)
C23 C24 1.399(4)
C24 C25 1.451(4)
C26 C27 1.502(4)
C28 C29 1.421(4)
C28 C33 1.427(4)
C29 C30 1.372(5)
C30 C31 1.383(6)
C31 C32 1.373(5)
C32 C33 1.413(4)
C33 C34 1.457(4)
C35 C36 1.522(4)
